data_1573121
loop_
_publ_author_name
'Wu, Weikang'
'Rajeshkumar, Thayalan'
'Zhu, Shan'
'Chai, Fuxiang'
'Hong, Dongjing'
'Huang, Zeming'
'Yuan, Qingbing'
'Maron, Laurent'
'Wang, Shaowu'

_publ_section_title
;
 Rare-earth metal complexes bearing electrophilic and nucleophilic carbon
 centres and their unique reactivity patterns towards pyridine
 derivatives.
;
_journal_issue 48
_journal_name_full 'Chemical science'
_journal_page_first 20315
_journal_page_last 20327
_journal_paper_doi 10.1039/d4sc04197f
_journal_volume 15
_journal_year 2024
_chemical_formula_moiety 'C66 H80 N8 Y'
_chemical_formula_sum 'C66 H80 N8 Y'
_chemical_formula_weight 1074.29
_space_group_crystal_system triclinic
_space_group_IT_number 2
_space_group_name_Hall '-P 1'
_space_group_name_H-M_alt 'P -1'
_atom_sites_solution_hydrogens geom
_atom_sites_solution_primary iterative
_audit_creation_date 2024-04-16
_audit_creation_method
;
Olex2 1.5
(compiled 2023.08.24 svn.re1ec1418 for OlexSys, GUI svn.r6817)
;
_audit_update_record
;
2024-05-29 deposited with the CCDC.	2024-11-12 downloaded from the CCDC.
;
_cell_angle_alpha 82.481(4)
_cell_angle_beta 72.614(4)
_cell_angle_gamma 68.205(4)
_cell_formula_units_Z 2
_cell_length_a 13.275(4)
_cell_length_b 13.391(4)
_cell_length_c 19.241(6)
_cell_measurement_reflns_used 7876
_cell_measurement_temperature 300
_cell_measurement_theta_max 22.96
_cell_measurement_theta_min 2.22
_cell_volume 3030.0(16)
_computing_molecular_graphics 'Olex2 1.5 (Dolomanov et al., 2009)'
_computing_publication_material 'Olex2 1.5 (Dolomanov et al., 2009)'
_computing_structure_refinement 'SHELXL 2018/3 (Sheldrick, 2015)'
_computing_structure_solution 'olex2.solve 1.5 (Bourhis et al., 2015)'
_diffrn_ambient_temperature 300
_diffrn_measured_fraction_theta_full 0.999
_diffrn_measured_fraction_theta_max 0.983
_diffrn_measurement_device_type 'Bruker APEX-II CCD'
_diffrn_measurement_method '\f and \w scans'
_diffrn_radiation_type MoK\a
_diffrn_radiation_wavelength 0.71073
_diffrn_reflns_av_R_equivalents 0.0829
_diffrn_reflns_av_unetI/netI 0.1078
_diffrn_reflns_Laue_measured_fraction_full 0.999
_diffrn_reflns_Laue_measured_fraction_max 0.983
_diffrn_reflns_limit_h_max 17
_diffrn_reflns_limit_h_min -17
_diffrn_reflns_limit_k_max 17
_diffrn_reflns_limit_k_min -17
_diffrn_reflns_limit_l_max 24
_diffrn_reflns_limit_l_min -24
_diffrn_reflns_number 35200
_diffrn_reflns_point_group_measured_fraction_full 0.999
_diffrn_reflns_point_group_measured_fraction_max 0.983
_diffrn_reflns_theta_full 25.242
_diffrn_reflns_theta_max 27.488
_diffrn_reflns_theta_min 1.638
_diffrn_standards_number 0
_exptl_absorpt_coefficient_mu 1.008
_exptl_absorpt_correction_T_max 0.718
_exptl_absorpt_correction_T_min 0.417
_exptl_absorpt_correction_type multi-scan
_exptl_crystal_colour 'dull light black'
_exptl_crystal_colour_lustre dull
_exptl_crystal_colour_modifier light
_exptl_crystal_colour_primary black
_exptl_crystal_density_diffrn 1.178
_exptl_crystal_description block
_exptl_crystal_F_000 1142
_exptl_crystal_size_max 0.21
_exptl_crystal_size_mid 0.20
_exptl_crystal_size_min 0.19
_refine_diff_density_max 1.380
_refine_diff_density_min -0.885
_refine_diff_density_rms 0.078
_refine_ls_extinction_method none
_refine_ls_goodness_of_fit_ref 0.986
_refine_ls_hydrogen_treatment constr
_refine_ls_matrix_type full
_refine_ls_number_parameters 845
_refine_ls_number_reflns 13684
_refine_ls_number_restraints 550
_refine_ls_restrained_S_all 0.992
_refine_ls_R_factor_all 0.1186
_refine_ls_R_factor_gt 0.0682
_refine_ls_shift/su_max 0.001
_refine_ls_shift/su_mean 0.000
_refine_ls_structure_factor_coef Fsqd
_refine_ls_weighting_details 'w=1/[\s^2^(Fo^2^)+(0.1009P)^2^] where P=(Fo^2^+2Fc^2^)/3'
_refine_ls_weighting_scheme calc
_refine_ls_wR_factor_gt 0.1601
_refine_ls_wR_factor_ref 0.1871
_reflns_Friedel_coverage 0.000
_reflns_number_gt 8560
_reflns_number_total 13684
_reflns_threshold_expression 'I > 2\s(I)'
_cod_data_source_file d4sc04197f4.cif
_cod_data_source_block 12c
_cod_depositor_comments 'Adding full bibliography for 1573095--1573138.cif.'
_cod_original_cell_volume 3029.9(15)
_cod_database_code 1573121
_shelx_shelxl_version_number 2018/3
_shelx_space_group_comment
;
The symmetry employed for this shelxl refinement is uniquely defined
by the following loop, which should always be used as a source of
symmetry information in preference to the above space-group names.
They are only intended as comments.
;
_shelx_estimated_absorpt_t_max 0.832
_shelx_estimated_absorpt_t_min 0.816
_olex2_refinement_description
;
1. Fixed Uiso
 At 1.2 times of:
  All C(H) groups, All C(H,H) groups, All C(H,H,H,H) groups
 At 1.5 times of:
  All C(H,H,H) groups
2. Restrained distances
 C9-C10A \\sim C9-C10
 with sigma of 0.02
 N2-C10 \\sim N2A-C10A \\sim N2A-C15A \\sim N2-C15 \\sim N2A-C11A \\sim N2-C11
 with sigma of 0.02
 N5A-C38A \\sim N5-C38 \\sim N5-C43 \\sim N5A-C43A \\sim N5A-C39A \\sim N5-C39
 with sigma of 0.02
 C38A-C37 \\sim C38-C37
 with sigma of 0.02
3. Uiso/Uaniso restraints and constraints
C9 \\sim C14 \\sim N2 \\sim C10 \\sim C11 \\sim C12 \\sim C13 \\sim C15 \\sim
N2A \\sim C10A \\sim C11A \\sim C12A \\sim C13A \\sim C15A: within 2A with
sigma of 0.01 and sigma for terminal atoms of 0.02 within 2A
C37 \\sim N5 \\sim C38 \\sim C39 \\sim C40 \\sim C41 \\sim C42 \\sim C43 \\sim
N5A \\sim C38A \\sim C39A \\sim C40A \\sim C41A \\sim C42A \\sim C43A: within
2A with sigma of 0.01 and sigma for terminal atoms of 0.02 within 2A
C51 \\sim C52 \\sim C53 \\sim C52A \\sim C53A: within 2A with sigma of 0.01 and
sigma for terminal atoms of 0.02 within 2A
C26 \\sim C27 \\sim C28 \\sim C27A \\sim C28A: within 2A with sigma of 0.01 and
sigma for terminal atoms of 0.02 within 2A
4. Same fragment restrains
{C9, C14, N2A, C10A, C11A, C12A, C13A, C15A} sigma for 1-2: 0.02, 1-3: 0.04
as in
{C9, C14, N2, C10, C11, C12, C13, C15}
{C37, N5A, C38A, C39A, C40A, C41A, C42A, C43A} sigma for 1-2: 0.02, 1-3: 0.04
as in
{C37, N5, C38, C39, C40, C41, C42, C43}
{C51, C52A, C53A} sigma for 1-2: 0.02, 1-3: 0.04
as in
{C51, C52, C53}
{C26, C27A, C28A} sigma for 1-2: 0.02, 1-3: 0.04
as in
{C26, C27, C28}
5. Others
 Sof(H9BC)=Sof(H9BD)=Sof(H14C)=Sof(H14D)=Sof(N2A)=Sof(C10A)=Sof(H10C)=
 Sof(H10D)=Sof(C11A)=Sof(H11C)=Sof(H11D)=Sof(C12A)=Sof(H12C)=Sof(H12D)=
 Sof(C13A)=Sof(H13C)=Sof(H13D)=Sof(C15A)=Sof(H15C)=Sof(H15D)=1-FVAR(1)
 Sof(H9AA)=Sof(H9AB)=Sof(H14A)=Sof(H14B)=Sof(N2)=Sof(C10)=Sof(H10A)=Sof(H10B)=
 Sof(C11)=Sof(H11A)=Sof(H11B)=Sof(C12)=Sof(H12A)=Sof(H12B)=Sof(C13)=Sof(H13A)=
 Sof(H13B)=Sof(C15)=Sof(H15A)=Sof(H15B)=FVAR(1)
 Sof(H37C)=Sof(H37D)=Sof(N5A)=Sof(C38A)=Sof(H38C)=Sof(H38D)=Sof(C39A)=
 Sof(H39C)=Sof(H39D)=Sof(C40A)=Sof(H40C)=Sof(H40D)=Sof(C41A)=Sof(H41C)=
 Sof(H41D)=Sof(C42A)=Sof(H42C)=Sof(H42D)=Sof(C43A)=Sof(H43C)=Sof(H43D)=1-FVAR(2)
 Sof(H37A)=Sof(H37B)=Sof(N5)=Sof(C38)=Sof(H38A)=Sof(H38B)=Sof(C39)=Sof(H39A)=
 Sof(H39B)=Sof(C40)=Sof(H40A)=Sof(H40B)=Sof(C41)=Sof(H41A)=Sof(H41B)=Sof(C42)=
 Sof(H42A)=Sof(H42B)=Sof(C43)=Sof(H43A)=Sof(H43B)=FVAR(2)
 Sof(H26A)=Sof(C27A)=Sof(H27D)=Sof(H27E)=Sof(H27F)=Sof(C28A)=Sof(H28D)=
 Sof(H28E)=Sof(H28F)=1-FVAR(3)
 Sof(H26)=Sof(C27)=Sof(H27A)=Sof(H27B)=Sof(H27C)=Sof(C28)=Sof(H28A)=Sof(H28B)=
 Sof(H28C)=FVAR(3)
 Sof(H51A)=Sof(C52A)=Sof(H52D)=Sof(H52E)=Sof(H52F)=Sof(C53A)=Sof(H53D)=
 Sof(H53E)=Sof(H53F)=1-FVAR(4)
 Sof(H51)=Sof(C52)=Sof(H52A)=Sof(H52B)=Sof(H52C)=Sof(C53)=Sof(H53A)=Sof(H53B)=
 Sof(H53C)=FVAR(4)
6.a Ternary CH refined with riding coordinates:
 C23(H23), C26(H26), C26(H26A), C51(H51), C51(H51A), C54(H54)
6.b Secondary CH2 refined with riding coordinates:
 C9(H9AA,H9AB), C9(H9BC,H9BD), C14(H14A,H14B), C14(H14C,H14D), C10(H10A,H10B),
 C11(H11A,H11B), C12(H12A,H12B), C13(H13A,H13B), C15(H15A,H15B), C37(H37A,H37B),
  C37(H37C,H37D), C38(H38A,H38B), C39(H39A,H39B), C40(H40A,H40B), C41(H41A,
 H41B), C42(H42A,H42B), C43(H43A,H43B), C10A(H10C,H10D), C11A(H11C,H11D),
 C12A(H12C,H12D), C13A(H13C,H13D), C15A(H15C,H15D), C38A(H38C,H38D), C39A(H39C,
 H39D), C40A(H40C,H40D), C41A(H41C,H41D), C42A(H42C,H42D), C43A(H43C,H43D)
6.c Aromatic/amide H refined with riding coordinates:
 C4(H4), C5(H5), C6(H6), C7(H7), C16(H16), C19(H19), C20(H20), C21(H21),
 C32(H32), C33(H33), C34(H34), C35(H35), C44(H44), C47(H47), C48(H48), C49(H49),
  C57(H57), C58(H58), C59(H59), C60(H60), C63(H63), C64(H64), C65(H65), C66(H66)
6.d Idealised Me refined as rotating group:
 C24(H24A,H24B,H24C), C25(H25A,H25B,H25C), C27(H27A,H27B,H27C), C28(H28A,H28B,
 H28C), C52(H52A,H52B,H52C), C53(H53A,H53B,H53C), C55(H55A,H55B,H55C), C56(H56A,
 H56B,H56C), C27A(H27D,H27E,H27F), C28A(H28D,H28E,H28F), C52A(H52D,H52E,H52F),
 C53A(H53D,H53E,H53F)
;
_olex2_submission_special_instructions 'No special instructions were received'

loop_
_space_group_symop_operation_xyz
'x, y, z'
'-x, -y, -z'

loop_
_atom_site_label
_atom_site_type_symbol
_atom_site_fract_x
_atom_site_fract_y
_atom_site_fract_z
_atom_site_U_iso_or_equiv
_atom_site_adp_type
_atom_site_occupancy
_atom_site_site_symmetry_order
_atom_site_calc_flag
_atom_site_refinement_flags_posn
_atom_site_refinement_flags_adp
_atom_site_refinement_flags_occupancy
_atom_site_disorder_assembly
_atom_site_disorder_group
Y1 Y 0.72477(3) 0.67705(3) 0.24438(2) 0.03590(12) Uani 1 1 d . . . . .
N1 N 0.6891(2) 0.8291(2) 0.07352(16) 0.0437(7) Uani 1 1 d . . . . .
N3 N 0.9208(2) 0.6685(2) 0.19523(16) 0.0410(7) Uani 1 1 d . . . . .
N4 N 0.8007(2) 0.6266(2) 0.41784(15) 0.0390(7) Uani 1 1 d . . . . .
N6 N 0.5980(2) 0.8524(2) 0.29656(15) 0.0400(7) Uani 1 1 d . . . . .
N7 N 0.7431(3) 0.5289(2) 0.18074(17) 0.0490(8) Uani 1 1 d . . . . .
N8 N 0.6031(3) 0.5825(3) 0.31157(17) 0.0490(8) Uani 1 1 d . . . . .
C1 C 0.7432(3) 0.7750(3) 0.12449(19) 0.0413(8) Uani 1 1 d . . . . .
C2 C 0.8546(3) 0.7742(3) 0.09608(19) 0.0403(8) Uani 1 1 d . . . . .
C3 C 0.8659(3) 0.8297(3) 0.0271(2) 0.0465(9) Uani 1 1 d . . . . .
C4 C 0.9514(4) 0.8579(4) -0.0236(2) 0.0686(13) Uani 1 1 d . . . . .
H4 H 1.022054 0.838656 -0.015599 0.082 Uiso 1 1 calc R U . . .
C5 C 0.9297(5) 0.9147(5) -0.0856(3) 0.0899(17) Uani 1 1 d . . . . .
H5 H 0.986638 0.933571 -0.119422 0.108 Uiso 1 1 calc R U . . .
C6 C 0.8264(5) 0.9444(4) -0.0990(3) 0.0825(16) Uani 1 1 d . . . . .
H6 H 0.815172 0.981623 -0.142009 0.099 Uiso 1 1 calc R U . . .
C7 C 0.7389(4) 0.9198(4) -0.0494(2) 0.0649(12) Uani 1 1 d . . . . .
H7 H 0.668369 0.940587 -0.057839 0.078 Uiso 1 1 calc R U . . .
C8 C 0.7602(3) 0.8628(3) 0.0134(2) 0.0460(9) Uani 1 1 d . . . . .
C9 C 0.5734(4) 0.8405(4) 0.0791(2) 0.0637(11) Uani 1 1 d D U . . .
H9AA H 0.541643 0.899679 0.048081 0.076 Uiso 0.734(8) 1 calc R U P A 1
H9AB H 0.527366 0.854927 0.128926 0.076 Uiso 0.734(8) 1 calc R U P A 1
H9BC H 0.529315 0.916637 0.084113 0.076 Uiso 0.266(8) 1 calc R U P A 2
H9BD H 0.546983 0.805759 0.124749 0.076 Uiso 0.266(8) 1 calc R U P A 2
C14 C 0.2871(6) 0.7570(7) 0.0536(5) 0.132(2) Uani 1 1 d D U . . .
H14A H 0.247221 0.792445 0.099920 0.159 Uiso 0.734(8) 1 calc R U P A 1
H14B H 0.242415 0.791480 0.019687 0.159 Uiso 0.734(8) 1 calc R U P A 1
H14C H 0.240715 0.758115 0.022790 0.159 Uiso 0.266(8) 1 calc R U P A 2
H14D H 0.250878 0.821069 0.082823 0.159 Uiso 0.266(8) 1 calc R U P A 2
N2 N 0.4667(6) 0.7225(6) 0.0749(4) 0.0779(16) Uani 0.734(8) 1 d D U P A 1
C10 C 0.5763(6) 0.7331(7) 0.0545(5) 0.0820(19) Uani 0.734(8) 1 d D U P A 1
H10A H 0.606300 0.728785 0.001987 0.098 Uiso 0.734(8) 1 calc R U P A 1
H10B H 0.626972 0.673504 0.075960 0.098 Uiso 0.734(8) 1 calc R U P A 1
C11 C 0.4776(7) 0.6082(7) 0.0867(5) 0.106(2) Uani 0.734(8) 1 d D U P A 1
H11A H 0.516744 0.577548 0.124015 0.127 Uiso 0.734(8) 1 calc R U P A 1
H11B H 0.523794 0.570193 0.042055 0.127 Uiso 0.734(8) 1 calc R U P A 1
C12 C 0.3689(8) 0.5897(8) 0.1088(6) 0.117(3) Uani 0.734(8) 1 d D U P A 1
H12A H 0.383790 0.513365 0.106955 0.140 Uiso 0.734(8) 1 calc R U P A 1
H12B H 0.330549 0.611577 0.158815 0.140 Uiso 0.734(8) 1 calc R U P A 1
C13 C 0.2958(8) 0.6477(8) 0.0632(7) 0.116(3) Uani 0.734(8) 1 d D U P A 1
H13A H 0.325219 0.614274 0.016036 0.139 Uiso 0.734(8) 1 calc R U P A 1
H13B H 0.221469 0.643639 0.085224 0.139 Uiso 0.734(8) 1 calc R U P A 1
C15 C 0.3997(7) 0.7733(8) 0.0256(5) 0.098(2) Uani 0.734(8) 1 d D U P A 1
H15A H 0.438488 0.742541 -0.022252 0.118 Uiso 0.734(8) 1 calc R U P A 1
H15B H 0.387726 0.849588 0.021310 0.118 Uiso 0.734(8) 1 calc R U P A 1
C16 C 0.9387(3) 0.7208(3) 0.13347(19) 0.0426(8) Uani 1 1 d . . . . .
H16 H 1.010583 0.723507 0.112569 0.051 Uiso 1 1 calc R U . . .
C17 C 1.0137(3) 0.6217(3) 0.22773(19) 0.0443(9) Uani 1 1 d . . . . .
C18 C 1.0317(3) 0.6837(3) 0.2726(2) 0.0499(10) Uani 1 1 d . . . . .
C19 C 1.1209(4) 0.6359(4) 0.3040(2) 0.0669(12) Uani 1 1 d . . . . .
H19 H 1.133568 0.675579 0.334618 0.080 Uiso 1 1 calc R U . . .
C20 C 1.1909(4) 0.5301(4) 0.2904(3) 0.0727(14) Uani 1 1 d . . . . .
H20 H 1.251136 0.499838 0.310851 0.087 Uiso 1 1 calc R U . . .
C21 C 1.1719(4) 0.4696(4) 0.2468(3) 0.0657(12) Uani 1 1 d . . . . .
H21 H 1.219327 0.398530 0.238089 0.079 Uiso 1 1 calc R U . . .
C22 C 1.0822(3) 0.5134(3) 0.2153(2) 0.0548(10) Uani 1 1 d . . . . .
C23 C 0.9576(4) 0.8013(3) 0.2864(2) 0.0548(10) Uani 1 1 d . . . . .
H23 H 0.884459 0.811102 0.279218 0.066 Uiso 1 1 calc R U . . .
C24 C 1.0082(4) 0.8752(4) 0.2310(3) 0.0776(14) Uani 1 1 d . . . . .
H24A H 1.084841 0.859004 0.231184 0.116 Uiso 1 1 calc R U . . .
H24B H 0.965161 0.948888 0.243839 0.116 Uiso 1 1 calc R U . . .
H24C H 1.006065 0.863954 0.183248 0.116 Uiso 1 1 calc R U . . .
C25 C 0.9360(4) 0.8351(4) 0.3642(2) 0.0749(14) Uani 1 1 d . . . . .
H25A H 0.910624 0.784628 0.398374 0.112 Uiso 1 1 calc R U . . .
H25B H 0.879243 0.905496 0.372234 0.112 Uiso 1 1 calc R U . . .
H25C H 1.004452 0.836189 0.370730 0.112 Uiso 1 1 calc R U . . .
C26 C 1.0626(4) 0.4442(4) 0.1679(3) 0.0688(12) Uani 1 1 d D U . . .
H26 H 1.005791 0.491138 0.143756 0.083 Uiso 0.54(4) 1 calc R U P B 1
H26A H 0.986915 0.481500 0.161416 0.083 Uiso 0.46(4) 1 calc R U P B 2
C27 C 1.020(2) 0.3578(16) 0.2107(11) 0.088(5) Uani 0.54(4) 1 d D U P B 1
H27A H 1.067559 0.318687 0.241525 0.132 Uiso 0.54(4) 1 calc R U P B 1
H27B H 1.021327 0.309273 0.177543 0.132 Uiso 0.54(4) 1 calc R U P B 1
H27C H 0.944232 0.390527 0.240047 0.132 Uiso 0.54(4) 1 calc R U P B 1
C28 C 1.1728(14) 0.3899(18) 0.1079(10) 0.098(5) Uani 0.54(4) 1 d D U P B 1
H28A H 1.208181 0.441740 0.086631 0.147 Uiso 0.54(4) 1 calc R U P B 1
H28B H 1.155016 0.363238 0.070858 0.147 Uiso 0.54(4) 1 calc R U P B 1
H28C H 1.223279 0.331327 0.129179 0.147 Uiso 0.54(4) 1 calc R U P B 1
C29 C 0.7504(3) 0.6840(3) 0.36574(18) 0.0385(8) Uani 1 1 d . . . . .
C30 C 0.6738(3) 0.7817(3) 0.39911(18) 0.0397(8) Uani 1 1 d . . . . .
C31 C 0.6785(3) 0.7816(3) 0.47302(19) 0.0444(9) Uani 1 1 d . . . . .
C32 C 0.6250(4) 0.8528(3) 0.5305(2) 0.0652(13) Uani 1 1 d . . . . .
H32 H 0.571140 0.919402 0.524943 0.078 Uiso 1 1 calc R U . . .
C33 C 0.6522(5) 0.8240(4) 0.5954(2) 0.0779(15) Uani 1 1 d . . . . .
H33 H 0.616103 0.871436 0.633818 0.093 Uiso 1 1 calc R U . . .
C34 C 0.7329(4) 0.7250(4) 0.6048(2) 0.0703(13) Uani 1 1 d . . . . .
H34 H 0.750196 0.707500 0.649265 0.084 Uiso 1 1 calc R U . . .
C35 C 0.7877(4) 0.6525(3) 0.5491(2) 0.0551(10) Uani 1 1 d . . . . .
H35 H 0.841834 0.586358 0.555125 0.066 Uiso 1 1 calc R U . . .
C36 C 0.7590(3) 0.6816(3) 0.48346(19) 0.0424(8) Uani 1 1 d . . . . .
C37 C 0.8795(3) 0.5159(3) 0.4085(2) 0.0460(9) Uani 1 1 d D U . . .
H37A H 0.933124 0.502867 0.436579 0.055 Uiso 0.447(17) 1 calc R U P C 1
H37B H 0.921147 0.504346 0.357610 0.055 Uiso 0.447(17) 1 calc R U P C 1
H37C H 0.919613 0.497211 0.445746 0.055 Uiso 0.553(17) 1 calc R U P C 2
H37D H 0.934501 0.509651 0.361372 0.055 Uiso 0.553(17) 1 calc R U P C 2
N5 N 0.8856(16) 0.3306(10) 0.4063(12) 0.058(2) Uani 0.447(17) 1 d D U P C 1
C38 C 0.8161(13) 0.4385(10) 0.4336(9) 0.052(3) Uani 0.447(17) 1 d D U P C 1
H38A H 0.792848 0.435474 0.486452 0.063 Uiso 0.447(17) 1 calc R U P C 1
H38B H 0.748840 0.464671 0.416604 0.063 Uiso 0.447(17) 1 calc R U P C 1
C39 C 0.8119(12) 0.2717(10) 0.4062(10) 0.071(3) Uani 0.447(17) 1 d D U P C 1
H39A H 0.762500 0.309501 0.375548 0.085 Uiso 0.447(17) 1 calc R U P C 1
H39B H 0.765601 0.266622 0.455252 0.085 Uiso 0.447(17) 1 calc R U P C 1
C40 C 0.8850(14) 0.1589(11) 0.3773(10) 0.079(3) Uani 0.447(17) 1 d D U P C 1
H40A H 0.837498 0.119470 0.375625 0.095 Uiso 0.447(17) 1 calc R U P C 1
H40B H 0.931721 0.163827 0.328344 0.095 Uiso 0.447(17) 1 calc R U P C 1
C41 C 0.9581(14) 0.1015(12) 0.4275(10) 0.081(3) Uani 0.447(17) 1 d D U P C 1
H41A H 1.000183 0.027219 0.413555 0.097 Uiso 0.447(17) 1 calc R U P C 1
H41B H 0.912474 0.102833 0.477448 0.097 Uiso 0.447(17) 1 calc R U P C 1
C42 C 1.0402(11) 0.1646(11) 0.4189(11) 0.079(3) Uani 0.447(17) 1 d D U P C 1
H42A H 1.095563 0.128442 0.445877 0.095 Uiso 0.447(17) 1 calc R U P C 1
H42B H 1.079275 0.171022 0.368076 0.095 Uiso 0.447(17) 1 calc R U P C 1
C43 C 0.9637(13) 0.2750(11) 0.4502(9) 0.067(3) Uani 0.447(17) 1 d D U P C 1
H43A H 0.921664 0.266635 0.499977 0.080 Uiso 0.447(17) 1 calc R U P C 1
H43B H 1.009040 0.317337 0.450489 0.080 Uiso 0.447(17) 1 calc R U P C 1
C44 C 0.6028(3) 0.8627(3) 0.36186(19) 0.0416(8) Uani 1 1 d . . . . .
H44 H 0.556908 0.926914 0.385471 0.050 Uiso 1 1 calc R U . . .
C45 C 0.5249(3) 0.9424(3) 0.26477(19) 0.0425(9) Uani 1 1 d . . . . .
C46 C 0.4151(3) 0.9462(3) 0.2719(2) 0.0552(10) Uani 1 1 d . . . . .
C47 C 0.3458(4) 1.0346(4) 0.2397(3) 0.0768(15) Uani 1 1 d . . . . .
H47 H 0.272516 1.039512 0.243788 0.092 Uiso 1 1 calc R U . . .
C48 C 0.3837(5) 1.1130(5) 0.2027(3) 0.0857(17) Uani 1 1 d . . . . .
H48 H 0.335976 1.171096 0.182175 0.103 Uiso 1 1 calc R U . . .
C49 C 0.4907(5) 1.1072(4) 0.1954(2) 0.0743(14) Uani 1 1 d . . . . .
H49 H 0.515651 1.160797 0.168866 0.089 Uiso 1 1 calc R U . . .
C50 C 0.5642(4) 1.0229(3) 0.2269(2) 0.0532(10) Uani 1 1 d . . . . .
C51 C 0.3724(4) 0.8598(4) 0.3130(3) 0.0736(13) Uani 1 1 d D U . . .
H51 H 0.435389 0.810453 0.331152 0.088 Uiso 0.29(2) 1 calc R U P D 1
H51A H 0.437090 0.792450 0.309176 0.088 Uiso 0.71(2) 1 calc R U P D 2
C52 C 0.276(2) 0.901(3) 0.3827(14) 0.105(8) Uani 0.29(2) 1 d D U P D 1
H52A H 0.283478 0.959597 0.401527 0.157 Uiso 0.29(2) 1 calc R U P D 1
H52B H 0.278375 0.843571 0.418576 0.157 Uiso 0.29(2) 1 calc R U P D 1
H52C H 0.204529 0.924736 0.371179 0.157 Uiso 0.29(2) 1 calc R U P D 1
C53 C 0.345(3) 0.787(3) 0.2700(15) 0.102(6) Uani 0.29(2) 1 d D U P D 1
H53A H 0.294686 0.831282 0.242289 0.154 Uiso 0.29(2) 1 calc R U P D 1
H53B H 0.310540 0.741867 0.303515 0.154 Uiso 0.29(2) 1 calc R U P D 1
H53C H 0.413733 0.743062 0.237611 0.154 Uiso 0.29(2) 1 calc R U P D 1
C54 C 0.6812(4) 1.0199(3) 0.2207(3) 0.0659(12) Uani 1 1 d . . . . .
H54 H 0.728029 0.944729 0.226659 0.079 Uiso 1 1 calc R U . . .
C55 C 0.7364(5) 1.0615(4) 0.1463(3) 0.0889(16) Uani 1 1 d . . . . .
H55A H 0.735221 1.022524 0.108206 0.133 Uiso 1 1 calc R U . . .
H55B H 0.812929 1.051345 0.143513 0.133 Uiso 1 1 calc R U . . .
H55C H 0.695328 1.136715 0.140586 0.133 Uiso 1 1 calc R U . . .
C56 C 0.6793(5) 1.0829(5) 0.2815(3) 0.0926(17) Uani 1 1 d . . . . .
H56A H 0.622835 1.153323 0.282901 0.139 Uiso 1 1 calc R U . . .
H56B H 0.751763 1.089320 0.272864 0.139 Uiso 1 1 calc R U . . .
H56C H 0.662190 1.045933 0.327287 0.139 Uiso 1 1 calc R U . . .
C57 C 0.8151(4) 0.5032(4) 0.1126(2) 0.0627(11) Uani 1 1 d . . . . .
H57 H 0.852947 0.549610 0.089403 0.075 Uiso 1 1 calc R U . . .
C58 C 0.8345(5) 0.4142(4) 0.0770(3) 0.0859(16) Uani 1 1 d . . . . .
H58 H 0.884818 0.399734 0.030877 0.103 Uiso 1 1 calc R U . . .
C59 C 0.7765(6) 0.3446(5) 0.1117(3) 0.102(2) Uani 1 1 d . . . . .
H59 H 0.789330 0.282083 0.089093 0.122 Uiso 1 1 calc R U . . .
C60 C 0.7019(5) 0.3686(4) 0.1780(3) 0.0935(18) Uani 1 1 d . . . . .
H60 H 0.662377 0.323087 0.200265 0.112 Uiso 1 1 calc R U . . .
C61 C 0.6834(4) 0.4611(3) 0.2135(2) 0.0578(11) Uani 1 1 d . . . . .
C62 C 0.6067(4) 0.4917(3) 0.2826(2) 0.0568(10) Uani 1 1 d . . . . .
C63 C 0.5358(5) 0.4338(4) 0.3234(3) 0.0829(15) Uani 1 1 d . . . . .
H63 H 0.537977 0.372585 0.304259 0.099 Uiso 1 1 calc R U . . .
C64 C 0.4649(5) 0.4678(5) 0.3904(3) 0.0945(18) Uani 1 1 d . . . . .
H64 H 0.417586 0.430974 0.416274 0.113 Uiso 1 1 calc R U . . .
C65 C 0.4639(4) 0.5573(5) 0.4197(3) 0.0799(15) Uani 1 1 d . . . . .
H65 H 0.417540 0.580760 0.465718 0.096 Uiso 1 1 calc R U . . .
C66 C 0.5326(4) 0.6099(4) 0.3792(2) 0.0603(11) Uani 1 1 d . . . . .
H66 H 0.531392 0.669811 0.399529 0.072 Uiso 1 1 calc R U . . .
C27A C 1.066(2) 0.3346(14) 0.2057(14) 0.094(6) Uani 0.46(4) 1 d D U P B 2
H27D H 1.142468 0.289383 0.202178 0.141 Uiso 0.46(4) 1 calc R U P B 2
H27E H 1.032349 0.300946 0.182303 0.141 Uiso 0.46(4) 1 calc R U P B 2
H27F H 1.024178 0.345324 0.256022 0.141 Uiso 0.46(4) 1 calc R U P B 2
C28A C 1.145(2) 0.424(2) 0.0931(9) 0.096(5) Uani 0.46(4) 1 d D U P B 2
H28D H 1.134510 0.490730 0.065666 0.145 Uiso 0.46(4) 1 calc R U P B 2
H28E H 1.132000 0.374131 0.068434 0.145 Uiso 0.46(4) 1 calc R U P B 2
H28F H 1.220534 0.394920 0.097762 0.145 Uiso 0.46(4) 1 calc R U P B 2
N2A N 0.4550(17) 0.7589(17) 0.0635(13) 0.088(3) Uani 0.266(8) 1 d D U P A 2
C10A C 0.5424(16) 0.8021(19) 0.0238(9) 0.078(3) Uani 0.266(8) 1 d D U P A 2
H10C H 0.514118 0.860678 -0.008735 0.093 Uiso 0.266(8) 1 calc R U P A 2
H10D H 0.607030 0.746634 -0.004771 0.093 Uiso 0.266(8) 1 calc R U P A 2
C11A C 0.4930(17) 0.660(2) 0.1031(13) 0.095(3) Uani 0.266(8) 1 d D U P A 2
H11C H 0.524429 0.671004 0.139830 0.114 Uiso 0.266(8) 1 calc R U P A 2
H11D H 0.551168 0.605653 0.070272 0.114 Uiso 0.266(8) 1 calc R U P A 2
C12A C 0.3960(18) 0.625(2) 0.1380(13) 0.106(3) Uani 0.266(8) 1 d D U P A 2
H12C H 0.424176 0.547595 0.143026 0.127 Uiso 0.266(8) 1 calc R U P A 2
H12D H 0.362642 0.653877 0.186785 0.127 Uiso 0.266(8) 1 calc R U P A 2
C13A C 0.307(2) 0.6565(19) 0.1013(16) 0.117(4) Uani 0.266(8) 1 d D U P A 2
H13C H 0.236822 0.663943 0.138431 0.141 Uiso 0.266(8) 1 calc R U P A 2
H13D H 0.322126 0.596842 0.071357 0.141 Uiso 0.266(8) 1 calc R U P A 2
C15A C 0.4029(16) 0.749(3) 0.0093(11) 0.105(4) Uani 0.266(8) 1 d D U P A 2
H15C H 0.442886 0.681129 -0.014992 0.127 Uiso 0.266(8) 1 calc R U P A 2
H15D H 0.400601 0.807437 -0.026847 0.127 Uiso 0.266(8) 1 calc R U P A 2
N5A N 0.8937(13) 0.3274(8) 0.4011(9) 0.055(2) Uani 0.553(17) 1 d D U P C 2
C38A C 0.8182(11) 0.4381(8) 0.4137(8) 0.056(2) Uani 0.553(17) 1 d D U P C 2
H38C H 0.765789 0.442451 0.461766 0.067 Uiso 0.553(17) 1 calc R U P C 2
H38D H 0.774682 0.459846 0.378311 0.067 Uiso 0.553(17) 1 calc R U P C 2
C39A C 0.8421(11) 0.2655(8) 0.3749(8) 0.069(2) Uani 0.553(17) 1 d D U P C 2
H39C H 0.815281 0.303183 0.333643 0.083 Uiso 0.553(17) 1 calc R U P C 2
H39D H 0.778003 0.258653 0.413123 0.083 Uiso 0.553(17) 1 calc R U P C 2
C40A C 0.9283(12) 0.1533(9) 0.3519(7) 0.078(2) Uani 0.553(17) 1 d D U P C 2
H40C H 0.890907 0.112149 0.338063 0.093 Uiso 0.553(17) 1 calc R U P C 2
H40D H 0.986818 0.160848 0.309392 0.093 Uiso 0.553(17) 1 calc R U P C 2
C41A C 0.9808(13) 0.0932(9) 0.4089(8) 0.083(3) Uani 0.553(17) 1 d D U P C 2
H41C H 1.046047 0.032011 0.387384 0.099 Uiso 0.553(17) 1 calc R U P C 2
H41D H 0.927693 0.065831 0.444707 0.099 Uiso 0.553(17) 1 calc R U P C 2
C42A C 1.0176(11) 0.1616(8) 0.4473(8) 0.074(3) Uani 0.553(17) 1 d D U P C 2
H42C H 1.030706 0.125538 0.492626 0.088 Uiso 0.553(17) 1 calc R U P C 2
H42D H 1.088346 0.166964 0.416859 0.088 Uiso 0.553(17) 1 calc R U P C 2
C43A C 0.9322(12) 0.2734(9) 0.4637(7) 0.067(2) Uani 0.553(17) 1 d D U P C 2
H43C H 0.867860 0.269048 0.502792 0.080 Uiso 0.553(17) 1 calc R U P C 2
H43D H 0.965452 0.315905 0.480338 0.080 Uiso 0.553(17) 1 calc R U P C 2
C52A C 0.3209(10) 0.8876(11) 0.3942(5) 0.089(3) Uani 0.71(2) 1 d D U P D 2
H52D H 0.378476 0.887793 0.414627 0.134 Uiso 0.71(2) 1 calc R U P D 2
H52E H 0.289126 0.834869 0.419545 0.134 Uiso 0.71(2) 1 calc R U P D 2
H52F H 0.262793 0.957395 0.398980 0.134 Uiso 0.71(2) 1 calc R U P D 2
C53A C 0.2879(12) 0.8423(14) 0.2801(7) 0.106(4) Uani 0.71(2) 1 d D U P D 2
H53D H 0.219540 0.903905 0.289020 0.160 Uiso 0.71(2) 1 calc R U P D 2
H53E H 0.271703 0.779488 0.302243 0.160 Uiso 0.71(2) 1 calc R U P D 2
H53F H 0.319865 0.832673 0.228571 0.160 Uiso 0.71(2) 1 calc R U P D 2

loop_
_atom_site_aniso_label
_atom_site_aniso_U_11
_atom_site_aniso_U_22
_atom_site_aniso_U_33
_atom_site_aniso_U_23
_atom_site_aniso_U_13
_atom_site_aniso_U_12
Y1 0.03384(19) 0.02936(19) 0.0387(2) -0.00413(13) -0.00326(13) -0.00872(14)
N1 0.0392(17) 0.0423(18) 0.0477(18) -0.0005(14) -0.0127(14) -0.0117(14)
N3 0.0319(16) 0.0381(17) 0.0449(17) 0.0021(13) -0.0078(13) -0.0063(13)
N4 0.0381(16) 0.0293(15) 0.0413(16) -0.0013(12) -0.0066(13) -0.0057(13)
N6 0.0381(16) 0.0313(16) 0.0453(17) -0.0033(13) -0.0141(13) -0.0034(13)
N7 0.053(2) 0.0389(18) 0.0516(19) -0.0087(15) -0.0086(16) -0.0147(16)
N8 0.0451(19) 0.0454(19) 0.0543(19) -0.0004(15) -0.0067(15) -0.0192(16)
C1 0.040(2) 0.037(2) 0.0418(19) -0.0037(16) -0.0076(16) -0.0097(16)
C2 0.037(2) 0.0341(19) 0.0418(19) 0.0034(15) -0.0064(15) -0.0077(16)
C3 0.043(2) 0.042(2) 0.050(2) 0.0033(17) -0.0125(17) -0.0105(18)
C4 0.053(3) 0.082(3) 0.065(3) 0.023(2) -0.011(2) -0.029(3)
C5 0.075(4) 0.115(5) 0.074(3) 0.042(3) -0.015(3) -0.046(3)
C6 0.091(4) 0.093(4) 0.065(3) 0.038(3) -0.029(3) -0.040(3)
C7 0.069(3) 0.065(3) 0.061(3) 0.011(2) -0.030(2) -0.017(2)
C8 0.049(2) 0.038(2) 0.046(2) 0.0003(17) -0.0105(18) -0.0123(18)
C9 0.050(2) 0.079(3) 0.067(3) -0.003(2) -0.020(2) -0.024(2)
C14 0.086(4) 0.147(5) 0.164(5) -0.026(4) -0.038(3) -0.031(4)
N2 0.066(3) 0.088(4) 0.096(3) -0.010(3) -0.026(2) -0.040(3)
C10 0.057(3) 0.085(4) 0.109(4) -0.021(3) -0.021(3) -0.025(3)
C11 0.089(4) 0.104(4) 0.131(5) -0.006(4) -0.034(4) -0.039(4)
C12 0.102(5) 0.111(5) 0.143(5) -0.006(4) -0.014(4) -0.058(4)
C13 0.083(4) 0.123(5) 0.159(6) -0.036(5) -0.017(4) -0.057(4)
C15 0.080(4) 0.104(5) 0.112(5) -0.014(4) -0.026(4) -0.029(4)
C16 0.0311(19) 0.040(2) 0.047(2) 0.0001(17) -0.0006(16) -0.0096(16)
C17 0.0323(19) 0.049(2) 0.045(2) 0.0115(17) -0.0084(16) -0.0127(17)
C18 0.043(2) 0.058(3) 0.051(2) 0.0153(19) -0.0148(18) -0.023(2)
C19 0.062(3) 0.081(4) 0.068(3) 0.019(2) -0.029(2) -0.034(3)
C20 0.052(3) 0.082(4) 0.077(3) 0.028(3) -0.033(2) -0.013(3)
C21 0.047(3) 0.055(3) 0.071(3) 0.016(2) -0.018(2) 0.004(2)
C22 0.039(2) 0.054(3) 0.053(2) 0.009(2) -0.0058(18) -0.0050(19)
C23 0.056(3) 0.052(3) 0.066(3) 0.005(2) -0.021(2) -0.028(2)
C24 0.086(4) 0.053(3) 0.094(4) 0.019(3) -0.024(3) -0.031(3)
C25 0.092(4) 0.074(3) 0.071(3) -0.005(3) -0.020(3) -0.042(3)
C26 0.067(3) 0.049(3) 0.074(3) -0.006(2) -0.019(2) -0.001(2)
C27 0.086(11) 0.088(8) 0.090(8) -0.013(7) -0.011(8) -0.038(8)
C28 0.111(9) 0.079(10) 0.059(7) 0.007(6) -0.006(7) 0.002(7)
C29 0.0332(19) 0.0306(18) 0.0444(19) 0.0004(15) -0.0052(15) -0.0077(15)
C30 0.042(2) 0.0307(18) 0.0425(19) -0.0028(15) -0.0126(16) -0.0069(16)
C31 0.046(2) 0.034(2) 0.046(2) -0.0027(16) -0.0117(17) -0.0057(17)
C32 0.080(3) 0.043(2) 0.056(3) -0.014(2) -0.025(2) 0.007(2)
C33 0.107(4) 0.056(3) 0.051(3) -0.016(2) -0.030(3) 0.006(3)
C34 0.096(4) 0.069(3) 0.045(2) 0.001(2) -0.033(2) -0.019(3)
C35 0.066(3) 0.040(2) 0.051(2) 0.0063(18) -0.023(2) -0.006(2)
C36 0.045(2) 0.037(2) 0.041(2) -0.0001(16) -0.0072(16) -0.0136(17)
C37 0.044(2) 0.0321(19) 0.052(2) 0.0011(16) -0.0094(17) -0.0049(16)
N5 0.057(4) 0.032(3) 0.076(4) 0.001(3) -0.020(3) -0.007(3)
C38 0.047(4) 0.033(4) 0.066(5) 0.005(4) -0.012(4) -0.006(3)
C39 0.070(5) 0.045(4) 0.093(5) -0.009(4) -0.021(4) -0.012(4)
C40 0.080(5) 0.050(4) 0.103(6) -0.014(4) -0.019(5) -0.018(4)
C41 0.084(5) 0.038(4) 0.102(6) -0.009(4) -0.015(5) -0.008(4)
C42 0.075(5) 0.044(4) 0.099(6) -0.007(4) -0.022(5) 0.001(4)
C43 0.061(5) 0.043(4) 0.085(5) -0.003(4) -0.023(4) -0.004(4)
C44 0.040(2) 0.0308(19) 0.046(2) -0.0090(16) -0.0087(16) -0.0030(16)
C45 0.039(2) 0.037(2) 0.043(2) -0.0101(16) -0.0133(16) 0.0015(16)
C46 0.046(2) 0.054(3) 0.054(2) -0.012(2) -0.0155(19) -0.001(2)
C47 0.054(3) 0.079(4) 0.081(3) -0.023(3) -0.036(3) 0.015(3)
C48 0.083(4) 0.068(4) 0.078(4) 0.000(3) -0.042(3) 0.019(3)
C49 0.091(4) 0.047(3) 0.064(3) 0.006(2) -0.028(3) 0.002(3)
C50 0.063(3) 0.038(2) 0.050(2) -0.0016(18) -0.020(2) -0.003(2)
C51 0.044(2) 0.080(3) 0.091(3) -0.016(3) -0.011(2) -0.017(2)
C52 0.060(12) 0.111(12) 0.101(11) 0.005(11) 0.007(10) -0.007(12)
C53 0.091(12) 0.101(13) 0.121(11) -0.014(11) -0.027(11) -0.037(10)
C54 0.066(3) 0.040(2) 0.088(3) 0.006(2) -0.023(3) -0.017(2)
C55 0.094(4) 0.057(3) 0.106(4) -0.002(3) -0.006(3) -0.033(3)
C56 0.111(5) 0.088(4) 0.102(4) 0.008(3) -0.045(4) -0.051(4)
C57 0.070(3) 0.052(3) 0.060(3) -0.011(2) -0.008(2) -0.019(2)
C58 0.111(5) 0.068(3) 0.065(3) -0.027(3) -0.008(3) -0.022(3)
C59 0.143(6) 0.066(4) 0.100(4) -0.031(3) -0.009(4) -0.050(4)
C60 0.128(5) 0.067(3) 0.095(4) -0.022(3) -0.006(4) -0.057(4)
C61 0.067(3) 0.038(2) 0.074(3) -0.001(2) -0.019(2) -0.024(2)
C62 0.060(3) 0.045(2) 0.072(3) 0.006(2) -0.016(2) -0.030(2)
C63 0.083(4) 0.060(3) 0.113(4) 0.007(3) -0.018(3) -0.044(3)
C64 0.084(4) 0.096(4) 0.099(4) 0.015(3) 0.007(3) -0.058(4)
C65 0.065(3) 0.087(4) 0.078(3) 0.010(3) 0.002(3) -0.036(3)
C66 0.054(3) 0.059(3) 0.061(3) -0.001(2) -0.001(2) -0.023(2)
C27A 0.075(11) 0.074(8) 0.107(9) -0.004(8) 0.008(10) -0.023(8)
C28A 0.136(11) 0.094(12) 0.050(7) 0.012(7) -0.023(8) -0.037(9)
N2A 0.070(4) 0.097(5) 0.107(5) -0.014(4) -0.026(4) -0.034(4)
C10A 0.061(5) 0.089(5) 0.090(5) -0.006(5) -0.021(5) -0.033(5)
C11A 0.079(5) 0.098(5) 0.116(5) -0.017(5) -0.029(5) -0.033(5)
C12A 0.090(5) 0.106(5) 0.127(6) -0.013(5) -0.024(5) -0.041(5)
C13A 0.086(6) 0.122(6) 0.150(6) -0.020(6) -0.019(6) -0.049(5)
C15A 0.082(5) 0.112(6) 0.118(6) -0.010(5) -0.025(5) -0.029(5)
N5A 0.056(3) 0.028(3) 0.076(3) 0.002(3) -0.020(3) -0.008(3)
C38A 0.048(3) 0.035(3) 0.073(5) 0.000(3) -0.012(4) -0.006(3)
C39A 0.067(4) 0.046(3) 0.092(5) -0.012(4) -0.024(4) -0.011(3)
C40A 0.081(5) 0.048(3) 0.098(5) -0.018(4) -0.013(4) -0.019(4)
C41A 0.081(5) 0.042(4) 0.106(6) -0.007(4) -0.014(4) -0.006(4)
C42A 0.076(4) 0.043(3) 0.086(5) -0.003(4) -0.026(4) 0.001(3)
C43A 0.068(5) 0.042(3) 0.083(4) -0.003(3) -0.020(4) -0.010(3)
C52A 0.051(6) 0.095(6) 0.096(6) 0.010(5) -0.003(4) -0.013(5)
C53A 0.076(7) 0.124(9) 0.140(7) -0.019(7) -0.033(6) -0.049(6)

loop_
_atom_type_symbol
_atom_type_description
_atom_type_scat_dispersion_real
_atom_type_scat_dispersion_imag
_atom_type_scat_source
C C 0.0033 0.0016 'International Tables Vol C Tables 4.2.6.8 and 6.1.1.4'
H H 0.0000 0.0000 'International Tables Vol C Tables 4.2.6.8 and 6.1.1.4'
N N 0.0061 0.0033 'International Tables Vol C Tables 4.2.6.8 and 6.1.1.4'
Y Y -2.7962 3.5667 'International Tables Vol C Tables 4.2.6.8 and 6.1.1.4'

loop_
_geom_angle_atom_site_label_1
_geom_angle_atom_site_label_2
_geom_angle_atom_site_label_3
_geom_angle
_geom_angle_site_symmetry_1
_geom_angle_site_symmetry_3
_geom_angle_publ_flag
N3 Y1 N6 112.51(10) . . ?
N3 Y1 C1 71.54(11) . . ?
N3 Y1 C29 86.07(10) . . ?
N6 Y1 C1 85.86(11) . . ?
N6 Y1 C29 71.92(10) . . ?
N7 Y1 N3 96.61(10) . . ?
N7 Y1 N6 145.64(10) . . ?
N7 Y1 N8 67.51(11) . . ?
N7 Y1 C1 86.58(11) . . ?
N7 Y1 C29 130.20(11) . . ?
N8 Y1 N3 145.51(10) . . ?
N8 Y1 N6 94.67(11) . . ?
N8 Y1 C1 133.80(11) . . ?
N8 Y1 C29 82.57(11) . . ?
C29 Y1 C1 139.56(11) . . ?
C1 N1 C8 112.2(3) . . ?
C1 N1 C9 122.8(3) . . ?
C8 N1 C9 124.8(3) . . ?
C16 N3 Y1 113.4(2) . . ?
C16 N3 C17 117.3(3) . . ?
C17 N3 Y1 129.1(2) . . ?
C29 N4 C36 112.3(3) . . ?
C29 N4 C37 123.3(3) . . ?
C36 N4 C37 124.0(3) . . ?
C44 N6 Y1 112.8(2) . . ?
C44 N6 C45 117.8(3) . . ?
C45 N6 Y1 129.4(2) . . ?
C57 N7 Y1 122.4(3) . . ?
C57 N7 C61 117.3(3) . . ?
C61 N7 Y1 120.2(2) . . ?
C62 N8 Y1 119.4(3) . . ?
C66 N8 Y1 123.7(3) . . ?
C66 N8 C62 116.9(3) . . ?
N1 C1 Y1 145.3(3) . . ?
N1 C1 C2 105.1(3) . . ?
C2 C1 Y1 109.6(2) . . ?
C1 C2 C3 109.9(3) . . ?
C1 C2 C16 121.7(3) . . ?
C16 C2 C3 128.4(3) . . ?
C4 C3 C2 135.7(4) . . ?
C4 C3 C8 118.4(4) . . ?
C8 C3 C2 105.9(3) . . ?
C3 C4 H4 120.6 . . ?
C5 C4 C3 118.9(4) . . ?
C5 C4 H4 120.6 . . ?
C4 C5 H5 119.0 . . ?
C6 C5 C4 122.0(5) . . ?
C6 C5 H5 119.0 . . ?
C5 C6 H6 119.6 . . ?
C5 C6 C7 120.8(4) . . ?
C7 C6 H6 119.6 . . ?
C6 C7 H7 121.3 . . ?
C6 C7 C8 117.5(4) . . ?
C8 C7 H7 121.3 . . ?
N1 C8 C3 106.9(3) . . ?
C7 C8 N1 130.7(4) . . ?
C7 C8 C3 122.4(4) . . ?
N1 C9 H9AA 110.2 . . ?
N1 C9 H9AB 110.2 . . ?
N1 C9 H9BC 106.6 . . ?
N1 C9 H9BD 106.6 . . ?
N1 C9 C10 107.5(4) . . ?
N1 C9 C10A 122.9(8) . . ?
H9AA C9 H9AB 108.5 . . ?
H9BC C9 H9BD 106.6 . . ?
C10 C9 H9AA 110.2 . . ?
C10 C9 H9AB 110.2 . . ?
C10A C9 H9BC 106.6 . . ?
C10A C9 H9BD 106.6 . . ?
H14A C14 H14B 107.6 . . ?
H14C C14 H14D 109.0 . . ?
C13 C14 H14A 108.7 . . ?
C13 C14 H14B 108.7 . . ?
C13 C14 C15 114.1(7) . . ?
C15 C14 H14A 108.7 . . ?
C15 C14 H14B 108.7 . . ?
C13A C14 H14C 111.1 . . ?
C13A C14 H14D 111.1 . . ?
C15A C14 H14C 111.1 . . ?
C15A C14 H14D 111.1 . . ?
C15A C14 C13A 103.5(14) . . ?
C10 N2 C11 110.6(7) . . ?
C15 N2 C10 114.8(7) . . ?
C15 N2 C11 110.3(7) . . ?
C9 C10 H10A 109.0 . . ?
C9 C10 H10B 109.0 . . ?
N2 C10 C9 113.1(6) . . ?
N2 C10 H10A 109.0 . . ?
N2 C10 H10B 109.0 . . ?
H10A C10 H10B 107.8 . . ?
N2 C11 H11A 108.7 . . ?
N2 C11 H11B 108.7 . . ?
N2 C11 C12 114.3(7) . . ?
H11A C11 H11B 107.6 . . ?
C12 C11 H11A 108.7 . . ?
C12 C11 H11B 108.7 . . ?
C11 C12 H12A 109.0 . . ?
C11 C12 H12B 109.0 . . ?
H12A C12 H12B 107.8 . . ?
C13 C12 C11 113.0(8) . . ?
C13 C12 H12A 109.0 . . ?
C13 C12 H12B 109.0 . . ?
C14 C13 C12 111.4(8) . . ?
C14 C13 H13A 109.3 . . ?
C14 C13 H13B 109.3 . . ?
C12 C13 H13A 109.3 . . ?
C12 C13 H13B 109.3 . . ?
H13A C13 H13B 108.0 . . ?
C14 C15 H15A 109.8 . . ?
C14 C15 H15B 109.8 . . ?
N2 C15 C14 109.4(7) . . ?
N2 C15 H15A 109.8 . . ?
N2 C15 H15B 109.8 . . ?
H15A C15 H15B 108.2 . . ?
N3 C16 C2 123.7(3) . . ?
N3 C16 H16 118.1 . . ?
C2 C16 H16 118.1 . . ?
C18 C17 N3 119.6(3) . . ?
C18 C17 C22 121.2(3) . . ?
C22 C17 N3 119.2(3) . . ?
C17 C18 C23 121.5(3) . . ?
C19 C18 C17 118.3(4) . . ?
C19 C18 C23 120.2(4) . . ?
C18 C19 H19 119.5 . . ?
C20 C19 C18 120.9(4) . . ?
C20 C19 H19 119.5 . . ?
C19 C20 H20 119.9 . . ?
C21 C20 C19 120.3(4) . . ?
C21 C20 H20 119.9 . . ?
C20 C21 H21 119.6 . . ?
C20 C21 C22 120.9(4) . . ?
C22 C21 H21 119.6 . . ?
C17 C22 C26 121.9(4) . . ?
C21 C22 C17 118.4(4) . . ?
C21 C22 C26 119.7(4) . . ?
C18 C23 H23 107.5 . . ?
C18 C23 C24 110.7(4) . . ?
C18 C23 C25 113.2(4) . . ?
C24 C23 H23 107.5 . . ?
C25 C23 H23 107.5 . . ?
C25 C23 C24 110.2(4) . . ?
C23 C24 H24A 109.5 . . ?
C23 C24 H24B 109.5 . . ?
C23 C24 H24C 109.5 . . ?
H24A C24 H24B 109.5 . . ?
H24A C24 H24C 109.5 . . ?
H24B C24 H24C 109.5 . . ?
C23 C25 H25A 109.5 . . ?
C23 C25 H25B 109.5 . . ?
C23 C25 H25C 109.5 . . ?
H25A C25 H25B 109.5 . . ?
H25A C25 H25C 109.5 . . ?
H25B C25 H25C 109.5 . . ?
C22 C26 H26 108.0 . . ?
C22 C26 H26A 107.6 . . ?
C22 C26 C28 110.6(10) . . ?
C22 C26 C27A 110.9(12) . . ?
C27 C26 C22 113.2(9) . . ?
C27 C26 H26 108.0 . . ?
C27 C26 C28 108.8(10) . . ?
C28 C26 H26 108.0 . . ?
C27A C26 H26A 107.6 . . ?
C28A C26 C22 114.4(11) . . ?
C28A C26 H26A 107.6 . . ?
C28A C26 C27A 108.4(11) . . ?
C26 C27 H27A 109.5 . . ?
C26 C27 H27B 109.5 . . ?
C26 C27 H27C 109.5 . . ?
H27A C27 H27B 109.5 . . ?
H27A C27 H27C 109.5 . . ?
H27B C27 H27C 109.5 . . ?
C26 C28 H28A 109.5 . . ?
C26 C28 H28B 109.5 . . ?
C26 C28 H28C 109.5 . . ?
H28A C28 H28B 109.5 . . ?
H28A C28 H28C 109.5 . . ?
H28B C28 H28C 109.5 . . ?
N4 C29 Y1 145.1(2) . . ?
N4 C29 C30 104.9(3) . . ?
C30 C29 Y1 109.5(2) . . ?
C29 C30 C31 110.1(3) . . ?
C29 C30 C44 121.7(3) . . ?
C44 C30 C31 128.2(3) . . ?
C32 C31 C30 136.0(3) . . ?
C32 C31 C36 118.7(3) . . ?
C36 C31 C30 105.2(3) . . ?
C31 C32 H32 120.2 . . ?
C33 C32 C31 119.5(4) . . ?
C33 C32 H32 120.2 . . ?
C32 C33 H33 119.4 . . ?
C32 C33 C34 121.2(4) . . ?
C34 C33 H33 119.4 . . ?
C33 C34 H34 119.5 . . ?
C35 C34 C33 120.9(4) . . ?
C35 C34 H34 119.5 . . ?
C34 C35 H35 121.1 . . ?
C34 C35 C36 117.7(4) . . ?
C36 C35 H35 121.1 . . ?
N4 C36 C31 107.4(3) . . ?
C35 C36 N4 130.7(3) . . ?
C35 C36 C31 121.9(3) . . ?
N4 C37 H37A 109.7 . . ?
N4 C37 H37B 109.7 . . ?
N4 C37 H37C 109.4 . . ?
N4 C37 H37D 109.4 . . ?
N4 C37 C38 110.0(6) . . ?
N4 C37 C38A 111.1(5) . . ?
H37A C37 H37B 108.2 . . ?
H37C C37 H37D 108.0 . . ?
C38 C37 H37A 109.7 . . ?
C38 C37 H37B 109.7 . . ?
C38A C37 H37C 109.4 . . ?
C38A C37 H37D 109.4 . . ?
C38 N5 C39 109.2(12) . . ?
C43 N5 C38 110.2(13) . . ?
C43 N5 C39 111.8(13) . . ?
C37 C38 H38A 109.3 . . ?
C37 C38 H38B 109.3 . . ?
N5 C38 C37 111.5(11) . . ?
N5 C38 H38A 109.3 . . ?
N5 C38 H38B 109.3 . . ?
H38A C38 H38B 108.0 . . ?
N5 C39 H39A 109.9 . . ?
N5 C39 H39B 109.9 . . ?
N5 C39 C40 108.9(10) . . ?
H39A C39 H39B 108.3 . . ?
C40 C39 H39A 109.9 . . ?
C40 C39 H39B 109.9 . . ?
C39 C40 H40A 110.0 . . ?
C39 C40 H40B 110.0 . . ?
H40A C40 H40B 108.4 . . ?
C41 C40 C39 108.4(10) . . ?
C41 C40 H40A 110.0 . . ?
C41 C40 H40B 110.0 . . ?
C40 C41 H41A 110.6 . . ?
C40 C41 H41B 110.6 . . ?
C40 C41 C42 105.5(11) . . ?
H41A C41 H41B 108.8 . . ?
C42 C41 H41A 110.6 . . ?
C42 C41 H41B 110.6 . . ?
C41 C42 H42A 110.8 . . ?
C41 C42 H42B 110.8 . . ?
H42A C42 H42B 108.9 . . ?
C43 C42 C41 104.5(11) . . ?
C43 C42 H42A 110.8 . . ?
C43 C42 H42B 110.8 . . ?
N5 C43 C42 110.0(12) . . ?
N5 C43 H43A 109.7 . . ?
N5 C43 H43B 109.7 . . ?
C42 C43 H43A 109.7 . . ?
C42 C43 H43B 109.7 . . ?
H43A C43 H43B 108.2 . . ?
N6 C44 C30 124.0(3) . . ?
N6 C44 H44 118.0 . . ?
C30 C44 H44 118.0 . . ?
C46 C45 N6 118.6(4) . . ?
C50 C45 N6 119.8(3) . . ?
C50 C45 C46 121.6(4) . . ?
C45 C46 C51 121.6(4) . . ?
C47 C46 C45 117.4(4) . . ?
C47 C46 C51 121.0(4) . . ?
C46 C47 H47 119.3 . . ?
C48 C47 C46 121.3(5) . . ?
C48 C47 H47 119.3 . . ?
C47 C48 H48 119.8 . . ?
C47 C48 C49 120.5(5) . . ?
C49 C48 H48 119.8 . . ?
C48 C49 H49 119.2 . . ?
C48 C49 C50 121.7(5) . . ?
C50 C49 H49 119.2 . . ?
C45 C50 C54 121.5(3) . . ?
C49 C50 C45 117.5(4) . . ?
C49 C50 C54 121.0(4) . . ?
C46 C51 H51 104.3 . . ?
C46 C51 H51A 107.9 . . ?
C46 C51 C52 113.2(15) . . ?
C46 C51 C53 118.5(12) . . ?
C46 C51 C52A 109.8(6) . . ?
C46 C51 C53A 111.5(6) . . ?
C52 C51 H51 104.3 . . ?
C52 C51 C53 110.6(15) . . ?
C53 C51 H51 104.3 . . ?
C52A C51 H51A 107.9 . . ?
C52A C51 C53A 111.7(6) . . ?
C53A C51 H51A 107.9 . . ?
C51 C52 H52A 109.5 . . ?
C51 C52 H52B 109.5 . . ?
C51 C52 H52C 109.5 . . ?
H52A C52 H52B 109.5 . . ?
H52A C52 H52C 109.5 . . ?
H52B C52 H52C 109.5 . . ?
C51 C53 H53A 109.5 . . ?
C51 C53 H53B 109.5 . . ?
C51 C53 H53C 109.5 . . ?
H53A C53 H53B 109.5 . . ?
H53A C53 H53C 109.5 . . ?
H53B C53 H53C 109.5 . . ?
C50 C54 H54 107.7 . . ?
C50 C54 C55 112.9(4) . . ?
C50 C54 C56 110.5(4) . . ?
C55 C54 H54 107.7 . . ?
C56 C54 H54 107.7 . . ?
C56 C54 C55 110.2(4) . . ?
C54 C55 H55A 109.5 . . ?
C54 C55 H55B 109.5 . . ?
C54 C55 H55C 109.5 . . ?
H55A C55 H55B 109.5 . . ?
H55A C55 H55C 109.5 . . ?
H55B C55 H55C 109.5 . . ?
C54 C56 H56A 109.5 . . ?
C54 C56 H56B 109.5 . . ?
C54 C56 H56C 109.5 . . ?
H56A C56 H56B 109.5 . . ?
H56A C56 H56C 109.5 . . ?
H56B C56 H56C 109.5 . . ?
N7 C57 H57 118.0 . . ?
C58 C57 N7 124.1(4) . . ?
C58 C57 H57 118.0 . . ?
C57 C58 H58 121.0 . . ?
C57 C58 C59 118.0(5) . . ?
C59 C58 H58 121.0 . . ?
C58 C59 H59 120.0 . . ?
C60 C59 C58 120.0(5) . . ?
C60 C59 H59 120.0 . . ?
C59 C60 H60 119.6 . . ?
C59 C60 C61 120.8(5) . . ?
C61 C60 H60 119.6 . . ?
N7 C61 C60 119.8(4) . . ?
N7 C61 C62 116.1(3) . . ?
C60 C61 C62 124.1(4) . . ?
N8 C62 C61 116.6(3) . . ?
N8 C62 C63 119.3(4) . . ?
C61 C62 C63 124.0(4) . . ?
C62 C63 H63 119.8 . . ?
C64 C63 C62 120.5(5) . . ?
C64 C63 H63 119.8 . . ?
C63 C64 H64 120.2 . . ?
C63 C64 C65 119.7(5) . . ?
C65 C64 H64 120.2 . . ?
C64 C65 H65 121.0 . . ?
C66 C65 C64 118.0(5) . . ?
C66 C65 H65 121.0 . . ?
N8 C66 H66 117.2 . . ?
C65 C66 N8 125.6(4) . . ?
C65 C66 H66 117.2 . . ?
C26 C27A H27D 109.5 . . ?
C26 C27A H27E 109.5 . . ?
C26 C27A H27F 109.5 . . ?
H27D C27A H27E 109.5 . . ?
H27D C27A H27F 109.5 . . ?
H27E C27A H27F 109.5 . . ?
C26 C28A H28D 109.5 . . ?
C26 C28A H28E 109.5 . . ?
C26 C28A H28F 109.5 . . ?
H28D C28A H28E 109.5 . . ?
H28D C28A H28F 109.5 . . ?
H28E C28A H28F 109.5 . . ?
C11A N2A C10A 115.0(17) . . ?
C11A N2A C15A 112.9(19) . . ?
C15A N2A C10A 105.1(15) . . ?
C9 C10A H10C 110.6 . . ?
C9 C10A H10D 110.6 . . ?
N2A C10A C9 105.7(13) . . ?
N2A C10A H10C 110.6 . . ?
N2A C10A H10D 110.6 . . ?
H10C C10A H10D 108.7 . . ?
N2A C11A H11C 110.0 . . ?
N2A C11A H11D 110.0 . . ?
N2A C11A C12A 108.4(15) . . ?
H11C C11A H11D 108.4 . . ?
C12A C11A H11C 110.0 . . ?
C12A C11A H11D 110.0 . . ?
C11A C12A H12C 108.1 . . ?
C11A C12A H12D 108.1 . . ?
H12C C12A H12D 107.3 . . ?
C13A C12A C11A 116.9(17) . . ?
C13A C12A H12C 108.1 . . ?
C13A C12A H12D 108.1 . . ?
C14 C13A H13C 107.4 . . ?
C14 C13A H13D 107.4 . . ?
C12A C13A C14 119.8(17) . . ?
C12A C13A H13C 107.4 . . ?
C12A C13A H13D 107.4 . . ?
H13C C13A H13D 106.9 . . ?
C14 C15A H15C 111.2 . . ?
C14 C15A H15D 111.2 . . ?
N2A C15A C14 102.8(14) . . ?
N2A C15A H15C 111.2 . . ?
N2A C15A H15D 111.2 . . ?
H15C C15A H15D 109.1 . . ?
C38A N5A C39A 110.8(9) . . ?
C43A N5A C38A 113.9(11) . . ?
C43A N5A C39A 110.4(10) . . ?
C37 C38A H38C 109.0 . . ?
C37 C38A H38D 109.0 . . ?
N5A C38A C37 113.1(9) . . ?
N5A C38A H38C 109.0 . . ?
N5A C38A H38D 109.0 . . ?
H38C C38A H38D 107.8 . . ?
N5A C39A H39C 109.6 . . ?
N5A C39A H39D 109.6 . . ?
N5A C39A C40A 110.3(8) . . ?
H39C C39A H39D 108.1 . . ?
C40A C39A H39C 109.6 . . ?
C40A C39A H39D 109.6 . . ?
C39A C40A H40C 108.8 . . ?
C39A C40A H40D 108.8 . . ?
H40C C40A H40D 107.7 . . ?
C41A C40A C39A 113.8(8) . . ?
C41A C40A H40C 108.8 . . ?
C41A C40A H40D 108.8 . . ?
C40A C41A H41C 109.0 . . ?
C40A C41A H41D 109.0 . . ?
C40A C41A C42A 112.9(9) . . ?
H41C C41A H41D 107.8 . . ?
C42A C41A H41C 109.0 . . ?
C42A C41A H41D 109.0 . . ?
C41A C42A H42C 108.9 . . ?
C41A C42A H42D 108.9 . . ?
H42C C42A H42D 107.7 . . ?
C43A C42A C41A 113.2(9) . . ?
C43A C42A H42C 108.9 . . ?
C43A C42A H42D 108.9 . . ?
N5A C43A C42A 112.9(9) . . ?
N5A C43A H43C 109.0 . . ?
N5A C43A H43D 109.0 . . ?
C42A C43A H43C 109.0 . . ?
C42A C43A H43D 109.0 . . ?
H43C C43A H43D 107.8 . . ?
C51 C52A H52D 109.5 . . ?
C51 C52A H52E 109.5 . . ?
C51 C52A H52F 109.5 . . ?
H52D C52A H52E 109.5 . . ?
H52D C52A H52F 109.5 . . ?
H52E C52A H52F 109.5 . . ?
C51 C53A H53D 109.5 . . ?
C51 C53A H53E 109.5 . . ?
C51 C53A H53F 109.5 . . ?
H53D C53A H53E 109.5 . . ?
H53D C53A H53F 109.5 . . ?
H53E C53A H53F 109.5 . . ?

loop_
_geom_bond_atom_site_label_1
_geom_bond_atom_site_label_2
_geom_bond_distance
_geom_bond_site_symmetry_2
_geom_bond_publ_flag
Y1 N3 2.453(3) . ?
Y1 N6 2.454(3) . ?
Y1 N7 2.365(3) . ?
Y1 N8 2.393(3) . ?
Y1 C1 2.492(4) . ?
Y1 C29 2.476(4) . ?
N1 C1 1.361(4) . ?
N1 C8 1.401(5) . ?
N1 C9 1.457(5) . ?
N3 C16 1.302(4) . ?
N3 C17 1.445(4) . ?
N4 C29 1.363(4) . ?
N4 C36 1.402(4) . ?
N4 C37 1.460(4) . ?
N6 C44 1.304(4) . ?
N6 C45 1.437(4) . ?
N7 C57 1.369(5) . ?
N7 C61 1.391(5) . ?
N8 C62 1.382(5) . ?
N8 C66 1.359(5) . ?
C1 C2 1.410(5) . ?
C2 C3 1.430(5) . ?
C2 C16 1.425(5) . ?
C3 C4 1.394(6) . ?
C3 C8 1.402(5) . ?
C4 H4 0.9300 . ?
C4 C5 1.374(6) . ?
C5 H5 0.9300 . ?
C5 C6 1.373(7) . ?
C6 H6 0.9300 . ?
C6 C7 1.381(7) . ?
C7 H7 0.9300 . ?
C7 C8 1.387(5) . ?
C9 H9AA 0.9700 . ?
C9 H9AB 0.9700 . ?
C9 H9BC 0.9700 . ?
C9 H9BD 0.9700 . ?
C9 C10 1.555(8) . ?
C9 C10A 1.459(14) . ?
C14 H14A 0.9700 . ?
C14 H14B 0.9700 . ?
C14 H14C 0.9700 . ?
C14 H14D 0.9700 . ?
C14 C13 1.416(10) . ?
C14 C15 1.517(10) . ?
C14 C13A 1.510(17) . ?
C14 C15A 1.491(17) . ?
N2 C10 1.445(7) . ?
N2 C11 1.476(9) . ?
N2 C15 1.429(9) . ?
C10 H10A 0.9700 . ?
C10 H10B 0.9700 . ?
C11 H11A 0.9700 . ?
C11 H11B 0.9700 . ?
C11 C12 1.481(12) . ?
C12 H12A 0.9700 . ?
C12 H12B 0.9700 . ?
C12 C13 1.444(12) . ?
C13 H13A 0.9700 . ?
C13 H13B 0.9700 . ?
C15 H15A 0.9700 . ?
C15 H15B 0.9700 . ?
C16 H16 0.9300 . ?
C17 C18 1.397(5) . ?
C17 C22 1.404(5) . ?
C18 C19 1.393(6) . ?
C18 C23 1.523(6) . ?
C19 H19 0.9300 . ?
C19 C20 1.383(7) . ?
C20 H20 0.9300 . ?
C20 C21 1.370(7) . ?
C21 H21 0.9300 . ?
C21 C22 1.395(6) . ?
C22 C26 1.516(6) . ?
C23 H23 0.9800 . ?
C23 C24 1.535(6) . ?
C23 C25 1.533(6) . ?
C24 H24A 0.9600 . ?
C24 H24B 0.9600 . ?
C24 H24C 0.9600 . ?
C25 H25A 0.9600 . ?
C25 H25B 0.9600 . ?
C25 H25C 0.9600 . ?
C26 H26 0.9800 . ?
C26 H26A 0.9800 . ?
C26 C27 1.515(11) . ?
C26 C28 1.557(11) . ?
C26 C27A 1.542(13) . ?
C26 C28A 1.510(13) . ?
C27 H27A 0.9600 . ?
C27 H27B 0.9600 . ?
C27 H27C 0.9600 . ?
C28 H28A 0.9600 . ?
C28 H28B 0.9600 . ?
C28 H28C 0.9600 . ?
C29 C30 1.414(5) . ?
C30 C31 1.442(5) . ?
C30 C44 1.421(5) . ?
C31 C32 1.394(5) . ?
C31 C36 1.404(5) . ?
C32 H32 0.9300 . ?
C32 C33 1.370(6) . ?
C33 H33 0.9300 . ?
C33 C34 1.391(6) . ?
C34 H34 0.9300 . ?
C34 C35 1.380(6) . ?
C35 H35 0.9300 . ?
C35 C36 1.392(5) . ?
C37 H37A 0.9700 . ?
C37 H37B 0.9700 . ?
C37 H37C 0.9700 . ?
C37 H37D 0.9700 . ?
C37 C38 1.512(11) . ?
C37 C38A 1.521(10) . ?
N5 C38 1.462(11) . ?
N5 C39 1.467(12) . ?
N5 C43 1.458(12) . ?
C38 H38A 0.9700 . ?
C38 H38B 0.9700 . ?
C39 H39A 0.9700 . ?
C39 H39B 0.9700 . ?
C39 C40 1.529(12) . ?
C40 H40A 0.9700 . ?
C40 H40B 0.9700 . ?
C40 C41 1.509(13) . ?
C41 H41A 0.9700 . ?
C41 H41B 0.9700 . ?
C41 C42 1.571(14) . ?
C42 H42A 0.9700 . ?
C42 H42B 0.9700 . ?
C42 C43 1.528(12) . ?
C43 H43A 0.9700 . ?
C43 H43B 0.9700 . ?
C44 H44 0.9300 . ?
C45 C46 1.404(5) . ?
C45 C50 1.397(6) . ?
C46 C47 1.403(6) . ?
C46 C51 1.505(7) . ?
C47 H47 0.9300 . ?
C47 C48 1.358(8) . ?
C48 H48 0.9300 . ?
C48 C49 1.360(7) . ?
C49 H49 0.9300 . ?
C49 C50 1.396(6) . ?
C50 C54 1.507(6) . ?
C51 H51 0.9800 . ?
C51 H51A 0.9800 . ?
C51 C52 1.546(15) . ?
C51 C53 1.554(15) . ?
C51 C52A 1.539(9) . ?
C51 C53A 1.541(8) . ?
C52 H52A 0.9600 . ?
C52 H52B 0.9600 . ?
C52 H52C 0.9600 . ?
C53 H53A 0.9600 . ?
C53 H53B 0.9600 . ?
C53 H53C 0.9600 . ?
C54 H54 0.9800 . ?
C54 C55 1.539(7) . ?
C54 C56 1.519(7) . ?
C55 H55A 0.9600 . ?
C55 H55B 0.9600 . ?
C55 H55C 0.9600 . ?
C56 H56A 0.9600 . ?
C56 H56B 0.9600 . ?
C56 H56C 0.9600 . ?
C57 H57 0.9300 . ?
C57 C58 1.354(6) . ?
C58 H58 0.9300 . ?
C58 C59 1.404(8) . ?
C59 H59 0.9300 . ?
C59 C60 1.352(8) . ?
C60 H60 0.9300 . ?
C60 C61 1.399(6) . ?
C61 C62 1.412(6) . ?
C62 C63 1.430(6) . ?
C63 H63 0.9300 . ?
C63 C64 1.366(7) . ?
C64 H64 0.9300 . ?
C64 C65 1.383(7) . ?
C65 H65 0.9300 . ?
C65 C66 1.358(6) . ?
C66 H66 0.9300 . ?
C27A H27D 0.9600 . ?
C27A H27E 0.9600 . ?
C27A H27F 0.9600 . ?
C28A H28D 0.9600 . ?
C28A H28E 0.9600 . ?
C28A H28F 0.9600 . ?
N2A C10A 1.456(14) . ?
N2A C11A 1.432(14) . ?
N2A C15A 1.453(15) . ?
C10A H10C 0.9700 . ?
C10A H10D 0.9700 . ?
C11A H11C 0.9700 . ?
C11A H11D 0.9700 . ?
C11A C12A 1.474(19) . ?
C12A H12C 0.9700 . ?
C12A H12D 0.9700 . ?
C12A C13A 1.459(19) . ?
C13A H13C 0.9700 . ?
C13A H13D 0.9700 . ?
C15A H15C 0.9700 . ?
C15A H15D 0.9700 . ?
N5A C38A 1.452(9) . ?
N5A C39A 1.465(10) . ?
N5A C43A 1.449(11) . ?
C38A H38C 0.9700 . ?
C38A H38D 0.9700 . ?
C39A H39C 0.9700 . ?
C39A H39D 0.9700 . ?
C39A C40A 1.535(10) . ?
C40A H40C 0.9700 . ?
C40A H40D 0.9700 . ?
C40A C41A 1.464(11) . ?
C41A H41C 0.9700 . ?
C41A H41D 0.9700 . ?
C41A C42A 1.533(12) . ?
C42A H42C 0.9700 . ?
C42A H42D 0.9700 . ?
C42A C43A 1.509(10) . ?
C43A H43C 0.9700 . ?
C43A H43D 0.9700 . ?
C52A H52D 0.9600 . ?
C52A H52E 0.9600 . ?
C52A H52F 0.9600 . ?
C53A H53D 0.9600 . ?
C53A H53E 0.9600 . ?
C53A H53F 0.9600 . ?

loop_
_geom_torsion_atom_site_label_1
_geom_torsion_atom_site_label_2
_geom_torsion_atom_site_label_3
_geom_torsion_atom_site_label_4
_geom_torsion
_geom_torsion_site_symmetry_1
_geom_torsion_site_symmetry_2
_geom_torsion_site_symmetry_3
_geom_torsion_site_symmetry_4
_geom_torsion_publ_flag
Y1 N3 C16 C2 -2.5(4) . . . . ?
Y1 N3 C17 C18 -88.0(4) . . . . ?
Y1 N3 C17 C22 90.0(4) . . . . ?
Y1 N6 C44 C30 0.2(4) . . . . ?
Y1 N6 C45 C46 87.6(4) . . . . ?
Y1 N6 C45 C50 -91.5(4) . . . . ?
Y1 N7 C57 C58 174.5(4) . . . . ?
Y1 N7 C61 C60 -174.6(4) . . . . ?
Y1 N7 C61 C62 5.1(5) . . . . ?
Y1 N8 C62 C61 -0.4(5) . . . . ?
Y1 N8 C62 C63 178.6(3) . . . . ?
Y1 N8 C66 C65 -178.7(4) . . . . ?
Y1 C1 C2 C3 179.7(2) . . . . ?
Y1 C1 C2 C16 1.4(4) . . . . ?
Y1 C29 C30 C31 173.4(2) . . . . ?
Y1 C29 C30 C44 -4.8(4) . . . . ?
N1 C1 C2 C3 0.5(4) . . . . ?
N1 C1 C2 C16 -177.8(3) . . . . ?
N1 C9 C10 N2 164.8(6) . . . . ?
N1 C9 C10A N2A 141.8(12) . . . . ?
N3 C17 C18 C19 179.1(3) . . . . ?
N3 C17 C18 C23 -1.9(5) . . . . ?
N3 C17 C22 C21 179.7(3) . . . . ?
N3 C17 C22 C26 0.8(6) . . . . ?
N4 C29 C30 C31 -0.3(4) . . . . ?
N4 C29 C30 C44 -178.5(3) . . . . ?
N4 C37 C38 N5 163.4(10) . . . . ?
N4 C37 C38A N5A 177.0(9) . . . . ?
N6 C45 C46 C47 -179.4(3) . . . . ?
N6 C45 C46 C51 1.3(5) . . . . ?
N6 C45 C50 C49 178.4(3) . . . . ?
N6 C45 C50 C54 -2.3(5) . . . . ?
N7 C57 C58 C59 0.6(8) . . . . ?
N7 C61 C62 N8 -3.0(6) . . . . ?
N7 C61 C62 C63 178.1(4) . . . . ?
N8 C62 C63 C64 0.1(8) . . . . ?
C1 N1 C8 C3 -0.9(4) . . . . ?
C1 N1 C8 C7 -179.7(4) . . . . ?
C1 N1 C9 C10 -79.0(6) . . . . ?
C1 N1 C9 C10A -121.1(11) . . . . ?
C1 C2 C3 C4 176.8(5) . . . . ?
C1 C2 C3 C8 -1.0(4) . . . . ?
C1 C2 C16 N3 0.7(6) . . . . ?
C2 C3 C4 C5 -179.1(5) . . . . ?
C2 C3 C8 N1 1.1(4) . . . . ?
C2 C3 C8 C7 -180.0(4) . . . . ?
C3 C2 C16 N3 -177.2(4) . . . . ?
C3 C4 C5 C6 0.0(9) . . . . ?
C4 C3 C8 N1 -177.2(4) . . . . ?
C4 C3 C8 C7 1.7(6) . . . . ?
C4 C5 C6 C7 1.2(10) . . . . ?
C5 C6 C7 C8 -1.0(8) . . . . ?
C6 C7 C8 N1 178.1(4) . . . . ?
C6 C7 C8 C3 -0.5(7) . . . . ?
C8 N1 C1 Y1 -178.4(3) . . . . ?
C8 N1 C1 C2 0.3(4) . . . . ?
C8 N1 C9 C10 94.9(5) . . . . ?
C8 N1 C9 C10A 52.8(12) . . . . ?
C8 C3 C4 C5 -1.4(7) . . . . ?
C9 N1 C1 Y1 -3.8(6) . . . . ?
C9 N1 C1 C2 174.9(3) . . . . ?
C9 N1 C8 C3 -175.4(4) . . . . ?
C9 N1 C8 C7 5.8(6) . . . . ?
N2 C11 C12 C13 48.7(12) . . . . ?
C10 N2 C11 C12 179.3(8) . . . . ?
C10 N2 C15 C14 -179.5(7) . . . . ?
C11 N2 C10 C9 -150.3(8) . . . . ?
C11 N2 C15 C14 54.7(10) . . . . ?
C11 C12 C13 C14 -48.4(12) . . . . ?
C13 C14 C15 N2 -58.2(11) . . . . ?
C15 C14 C13 C12 53.9(12) . . . . ?
C15 N2 C10 C9 84.1(10) . . . . ?
C15 N2 C11 C12 -52.6(11) . . . . ?
C16 N3 C17 C18 86.5(4) . . . . ?
C16 N3 C17 C22 -95.5(4) . . . . ?
C16 C2 C3 C4 -5.1(7) . . . . ?
C16 C2 C3 C8 177.1(4) . . . . ?
C17 N3 C16 C2 -177.9(3) . . . . ?
C17 C18 C19 C20 0.9(6) . . . . ?
C17 C18 C23 C24 -91.7(4) . . . . ?
C17 C18 C23 C25 144.0(4) . . . . ?
C17 C22 C26 C27 -110.6(12) . . . . ?
C17 C22 C26 C28 127.0(10) . . . . ?
C17 C22 C26 C27A -133.0(12) . . . . ?
C17 C22 C26 C28A 104.0(14) . . . . ?
C18 C17 C22 C21 -2.3(6) . . . . ?
C18 C17 C22 C26 178.8(4) . . . . ?
C18 C19 C20 C21 -1.5(7) . . . . ?
C19 C18 C23 C24 87.2(5) . . . . ?
C19 C18 C23 C25 -37.1(5) . . . . ?
C19 C20 C21 C22 0.2(7) . . . . ?
C20 C21 C22 C17 1.7(6) . . . . ?
C20 C21 C22 C26 -179.4(4) . . . . ?
C21 C22 C26 C27 70.5(13) . . . . ?
C21 C22 C26 C28 -51.8(11) . . . . ?
C21 C22 C26 C27A 48.2(13) . . . . ?
C21 C22 C26 C28A -74.8(14) . . . . ?
C22 C17 C18 C19 1.1(6) . . . . ?
C22 C17 C18 C23 -179.9(3) . . . . ?
C23 C18 C19 C20 -178.1(4) . . . . ?
C29 N4 C36 C31 -1.2(4) . . . . ?
C29 N4 C36 C35 -179.4(4) . . . . ?
C29 N4 C37 C38 -89.1(8) . . . . ?
C29 N4 C37 C38A -73.9(7) . . . . ?
C29 C30 C31 C32 179.8(5) . . . . ?
C29 C30 C31 C36 -0.4(4) . . . . ?
C29 C30 C44 N6 3.4(6) . . . . ?
C30 C31 C32 C33 180.0(5) . . . . ?
C30 C31 C36 N4 0.9(4) . . . . ?
C30 C31 C36 C35 179.3(4) . . . . ?
C31 C30 C44 N6 -174.4(4) . . . . ?
C31 C32 C33 C34 0.3(8) . . . . ?
C32 C31 C36 N4 -179.2(4) . . . . ?
C32 C31 C36 C35 -0.8(6) . . . . ?
C32 C33 C34 C35 -0.3(9) . . . . ?
C33 C34 C35 C36 -0.2(7) . . . . ?
C34 C35 C36 N4 178.8(4) . . . . ?
C34 C35 C36 C31 0.8(6) . . . . ?
C36 N4 C29 Y1 -168.6(3) . . . . ?
C36 N4 C29 C30 1.0(4) . . . . ?
C36 N4 C37 C38 83.8(8) . . . . ?
C36 N4 C37 C38A 98.9(7) . . . . ?
C36 C31 C32 C33 0.2(7) . . . . ?
C37 N4 C29 Y1 5.0(6) . . . . ?
C37 N4 C29 C30 174.6(3) . . . . ?
C37 N4 C36 C31 -174.8(3) . . . . ?
C37 N4 C36 C35 7.0(6) . . . . ?
N5 C39 C40 C41 61.2(15) . . . . ?
C38 N5 C39 C40 179.8(13) . . . . ?
C38 N5 C43 C42 -177.0(12) . . . . ?
C39 N5 C38 C37 -157.7(13) . . . . ?
C39 N5 C43 C42 61.4(19) . . . . ?
C39 C40 C41 C42 -66.0(15) . . . . ?
C40 C41 C42 C43 66.2(15) . . . . ?
C41 C42 C43 N5 -63.9(16) . . . . ?
C43 N5 C38 C37 79.1(18) . . . . ?
C43 N5 C39 C40 -58.0(18) . . . . ?
C44 N6 C45 C46 -94.5(4) . . . . ?
C44 N6 C45 C50 86.5(4) . . . . ?
C44 C30 C31 C32 -2.1(8) . . . . ?
C44 C30 C31 C36 177.7(4) . . . . ?
C45 N6 C44 C30 -178.0(3) . . . . ?
C45 C46 C47 C48 0.4(7) . . . . ?
C45 C46 C51 C52 114.3(17) . . . . ?
C45 C46 C51 C53 -113.9(18) . . . . ?
C45 C46 C51 C52A 88.0(7) . . . . ?
C45 C46 C51 C53A -147.6(8) . . . . ?
C45 C50 C54 C55 143.3(4) . . . . ?
C45 C50 C54 C56 -92.8(5) . . . . ?
C46 C45 C50 C49 -0.6(6) . . . . ?
C46 C45 C50 C54 178.6(4) . . . . ?
C46 C47 C48 C49 0.5(8) . . . . ?
C47 C46 C51 C52 -65.0(17) . . . . ?
C47 C46 C51 C53 66.8(18) . . . . ?
C47 C46 C51 C52A -91.2(7) . . . . ?
C47 C46 C51 C53A 33.1(9) . . . . ?
C47 C48 C49 C50 -1.6(8) . . . . ?
C48 C49 C50 C45 1.6(6) . . . . ?
C48 C49 C50 C54 -177.6(4) . . . . ?
C49 C50 C54 C55 -37.4(6) . . . . ?
C49 C50 C54 C56 86.5(5) . . . . ?
C50 C45 C46 C47 -0.4(6) . . . . ?
C50 C45 C46 C51 -179.7(4) . . . . ?
C51 C46 C47 C48 179.8(4) . . . . ?
C57 N7 C61 C60 2.6(6) . . . . ?
C57 N7 C61 C62 -177.7(4) . . . . ?
C57 C58 C59 C60 1.5(10) . . . . ?
C58 C59 C60 C61 -1.5(10) . . . . ?
C59 C60 C61 N7 -0.6(9) . . . . ?
C59 C60 C61 C62 179.8(6) . . . . ?
C60 C61 C62 N8 176.7(5) . . . . ?
C60 C61 C62 C63 -2.3(8) . . . . ?
C61 N7 C57 C58 -2.6(7) . . . . ?
C61 C62 C63 C64 179.0(5) . . . . ?
C62 N8 C66 C65 -1.7(7) . . . . ?
C62 C63 C64 C65 -1.6(9) . . . . ?
C63 C64 C65 C66 1.5(9) . . . . ?
C64 C65 C66 N8 0.2(8) . . . . ?
C66 N8 C62 C61 -177.5(4) . . . . ?
C66 N8 C62 C63 1.5(6) . . . . ?
N2A C11A C12A C13A 30(3) . . . . ?
C10A N2A C11A C12A -178(2) . . . . ?
C10A N2A C15A C14 -154.1(18) . . . . ?
C11A N2A C10A C9 -71(2) . . . . ?
C11A N2A C15A C14 80(2) . . . . ?
C11A C12A C13A C14 -28(4) . . . . ?
C13A C14 C15A N2A -66(2) . . . . ?
C15A C14 C13A C12A 46(3) . . . . ?
C15A N2A C10A C9 164(2) . . . . ?
C15A N2A C11A C12A -57(3) . . . . ?
N5A C39A C40A C41A 54.5(14) . . . . ?
C38A N5A C39A C40A 172.4(10) . . . . ?
C38A N5A C43A C42A -175.4(10) . . . . ?
C39A N5A C38A C37 -154.9(11) . . . . ?
C39A N5A C43A C42A 59.1(15) . . . . ?
C39A C40A C41A C42A -44.9(15) . . . . ?
C40A C41A C42A C43A 42.1(16) . . . . ?
C41A C42A C43A N5A -49.3(14) . . . . ?
C43A N5A C38A C37 79.9(14) . . . . ?
C43A N5A C39A C40A -60.4(15) . . . . ?
